data_2006032
loop_
_publ_author_name
'Ralle, M.'
'Bryan, J. C.'
'Habenschuss, A.'
'Wunderlich, B.'

_publ_section_title
;
 Low-Temperature Phase of Tetraethylammonium Bromide
;
_journal_issue 4
_journal_name_full 'Acta Crystallographica Section C'
_journal_page_first 488
_journal_page_last 490
_journal_paper_doi 10.1107/S0108270196015399
_journal_volume 53
_journal_year 1997
_chemical_formula_iupac '[(C2 H5)4 N] + , Br -'
_chemical_formula_moiety '(C8 H20 N 1+) (Br 1-)'
_chemical_formula_sum 'C8 H20 Br N'
_chemical_formula_weight 210.16
_chemical_name_common 'Tetraethylammonium Bromide'
_chemical_name_systematic ' EthanaminiumN,N,N-triethyl Bromide'
_space_group_IT_number 167
_symmetry_cell_setting trigonal
_symmetry_space_group_name_Hall '-R 3 2"c'
_symmetry_space_group_name_H-M 'R -3 c :H'
_atom_type_scat_source
;International Tables for Crystallography (1992, Vol C,
 Tables 4.2.6.8 and 6.1.1.4
;
_cell_angle_alpha 90
_cell_angle_beta 90
_cell_angle_gamma 120
_cell_formula_units_Z 18
_cell_length_a 12.0128(10)
_cell_length_b 12.0128(10)
_cell_length_c 35.160(3)
_cell_measurement_reflns_used 25
_cell_measurement_temperature 163(2)
_cell_measurement_theta_max 15.5
_cell_measurement_theta_min 10.3
_cell_volume 4394.1(6)
_computing_cell_refinement CAD-4-PC
_computing_data_collection 'CAD-4-PC (Enraf-Nonius, 1993)'
_computing_data_reduction 'XCAD4 (Harms, 1995)'
_computing_molecular_graphics 'ORTEPII (Johnson, 1971); SHELXTL (Siemens, 1995)'
_computing_structure_refinement 'SHELXL93 (Sheldrick, 1993)'
_computing_structure_solution 'SHELXS86 (Sheldrick, 1990)'
_diffrn_measurement_device 'ENRAF NONIUS CAD4'
_diffrn_measurement_method '\w scans'
_diffrn_radiation_type MoK\a
_diffrn_radiation_wavelength 0.71073
_diffrn_reflns_av_R_equivalents 0.052
_diffrn_reflns_av_sigmaI/netI 0.032
_diffrn_reflns_limit_h_max 0
_diffrn_reflns_limit_h_min -15
_diffrn_reflns_limit_k_max 15
_diffrn_reflns_limit_k_min -10
_diffrn_reflns_limit_l_max 43
_diffrn_reflns_limit_l_min -43
_diffrn_reflns_number 4790
_diffrn_reflns_theta_max 26.40
_diffrn_reflns_theta_min 2.27
_diffrn_standards_decay_% 4
_diffrn_standards_interval_time 120
_diffrn_standards_number 3
_exptl_absorpt_coefficient_mu 4.15
_exptl_absorpt_correction_T_max 0.168
_exptl_absorpt_correction_T_min 0.113
_exptl_absorpt_correction_type 'empirical via \y scans (Siemens, 1995)'
_exptl_crystal_colour 'colorless, transparent'
_exptl_crystal_density_diffrn 1.430
_exptl_crystal_density_meas ?
_exptl_crystal_description block
_exptl_crystal_F_000 1980
_exptl_crystal_size_max 0.74
_exptl_crystal_size_mid 0.44
_exptl_crystal_size_min 0.43
_refine_diff_density_max 0.35
_refine_diff_density_min -0.28
_refine_ls_extinction_coef 0.00150(10)
_refine_ls_extinction_method 'SHELXL93 (Sheldrick, 1993)'
_refine_ls_goodness_of_fit_all 1.06
_refine_ls_goodness_of_fit_obs 1.10
_refine_ls_hydrogen_treatment noref
_refine_ls_number_parameters 50
_refine_ls_number_reflns 1010
_refine_ls_R_factor_all 0.054
_refine_ls_R_factor_obs 0.026
_refine_ls_shift/esd_max 0.012
_refine_ls_shift/esd_mean 0.000
_refine_ls_structure_factor_coef Fsqd
_refine_ls_weighting_details 'w=1/[\s^2^(Fo^2^)+(0.0295P)^2^+9.6217P] where P=(Fo^2^+2Fc^2^)/3'
_refine_ls_weighting_scheme calc
_refine_ls_wR_factor_all 0.071
_refine_ls_wR_factor_obs 0.061
_reflns_number_observed 682
_reflns_number_total 1010
_reflns_observed_criterion >2sigma(I)
_cod_data_source_file bk1293.cif
_cod_data_source_block I
_cod_depositor_comments
;
The following automatic conversions were performed:

'_exptl_crystal_density_meas' value 'not measured' was changed to '?'
- the value is perceived as not measured.

Automatic conversion script
Id: cif_fix_values 3008 2015-01-20 13:52:24Z robertas 

The following automatic conversions were performed:

'_refine_ls_weighting_scheme' value 'calc
w=1/[\s^2^(Fo^2^)+(0.0295P)^2^+9.6217P] where P=(Fo^2^+2Fc^2^)/3' was
changed to 'calc'. New tag '_refine_ls_weighting_details' was
created. The value of the new tag was set to
'w=1/[\s^2^(Fo^2^)+(0.0295P)^2^+9.6217P] where P=(Fo^2^+2Fc^2^)/3'.

Automatic conversion script
Id: cif_fix_values 3143 2015-03-26 13:38:13Z robertas 
;
_cod_original_sg_symbol_H-M 'R -3 c'
_cod_database_code 2006032

loop_
_symmetry_equiv_pos_as_xyz
x,y,z
-y,x-y,z
-x+y,-x,z
-y,-x,1/2+z
x,x-y,1/2+z
-x+y,y,1/2+z
-x,-y,-z
y,-x+y,-z
x-y,x,-z
y,x,1/2-z
-x,-x+y,1/2-z
x-y,-y,1/2-z
1/3+x,2/3+y,2/3+z
1/3-y,2/3+x-y,2/3+z
1/3-x+y,2/3-x,2/3+z
1/3-y,2/3-x,1/6+z
1/3+x,2/3+x-y,1/6+z
1/3-x+y,2/3+y,1/6+z
1/3-x,2/3-y,2/3-z
1/3+y,2/3-x+y,2/3-z
1/3+x-y,2/3+x,2/3-z
1/3+y,2/3+x,1/6-z
1/3-x,2/3-x+y,1/6-z
1/3+x-y,2/3-y,1/6-z
2/3+x,1/3+y,1/3+z
2/3-y,1/3+x-y,1/3+z
2/3-x+y,1/3-x,1/3+z
2/3-y,1/3-x,5/6+z
2/3+x,1/3+x-y,5/6+z
2/3-x+y,1/3+y,5/6+z
2/3-x,1/3-y,1/3-z
2/3+y,1/3-x+y,1/3-z
2/3+x-y,1/3+x,1/3-z
2/3+y,1/3+x,5/6-z
2/3-x,1/3-x+y,5/6-z
2/3+x-y,1/3-y,5/6-z

loop_
_atom_site_aniso_label
_atom_site_aniso_U_11
_atom_site_aniso_U_12
_atom_site_aniso_U_13
_atom_site_aniso_U_22
_atom_site_aniso_U_23
_atom_site_aniso_U_33
Br1 0.0257(2) 0.01283(11) 0.000 0.0257(2) 0.000 0.0207(3)
Br2 0.0290(2) 0.01448(10) 0.000 0.0290(2) 0.000 0.0227(3)
N 0.020(2) 0.0102(8) -0.0006(12) 0.0162(11) -0.0003(6) 0.0126(13)
C1 0.036(2) 0.0164(13) 0.0011(12) 0.0230(14) 0.0045(11) 0.0150(12)
C2 0.030(2) 0.0143(13) 0.0020(10) 0.031(2) 0.0036(11) 0.0136(12)
C3 0.0249(14) 0.0086(12) -0.0001(11) 0.0233(14) 0.0008(11) 0.0194(13)
C4 0.0195(15) 0.010(2) -0.0008(11) 0.051(2) 0.0027(13) 0.0286(15)

loop_
_atom_site_label
_atom_site_occupancy
_atom_site_fract_x
_atom_site_fract_y
_atom_site_fract_z
_atom_site_U_iso_or_equiv
_atom_site_thermal_displace_type
_atom_site_calc_flag
_atom_site_refinement_flags
_atom_site_type_symbol
Br1 1 0.0000 0.0000 0.0000 0.0240(2) Uani d S Br
Br2 1 0.6667 0.3333 0.01103(1) 0.0269(2) Uani d S Br
N 1 0.6667 0.6543(2) 0.0833 0.0159(6) Uani d S N
C1 1 0.6766(3) 0.7342(2) 0.04868(6) 0.0240(6) Uani d . C
H1A 1 0.6047 0.7521 0.04935 0.029 Uiso calc R H
H1B 1 0.7576 0.8176 0.05040 0.029 Uiso calc R H
C2 1 0.6738(3) 0.6729(2) 0.01080(6) 0.0255(7) Uani d . C
H2A 1 0.7020 0.7379 -0.00932 0.038 Uiso calc R H
H2B 1 0.5861 0.6038 0.0055 0.038 Uiso calc R H
H2C 1 0.7315 0.6374 0.0118 0.038 Uiso calc R H
C3 1 0.5507(3) 0.5207(3) 0.08034(7) 0.0241(6) Uani d . C
H3A 1 0.5469 0.4711 0.10327 0.029 Uiso calc R H
H3B 1 0.5616 0.4769 0.05802 0.029 Uiso calc R H
C4 1 0.4240(3) 0.5193(3) 0.07648(8) 0.0364(8) Uani d . C
H4A 1 0.4088 0.5561 0.0994 0.055 Uiso calc R H
H4B 1 0.3539 0.4305 0.0733 0.055 Uiso calc R H
H4C 1 0.4275 0.5702 0.0543 0.055 Uiso calc R H

loop_
_geom_angle_atom_site_label_1
_geom_angle_atom_site_label_2
_geom_angle_atom_site_label_3
_geom_angle_site_symmetry_1
_geom_angle_site_symmetry_3
_geom_angle
_geom_angle_publ_flag
C1 N C1 . 23_655 107.3(3) yes
C1 N C3 . . 110.71(15) yes
C1 N C3 . 23_655 110.92(15) yes
C3 N C3 . 23_655 106.3(3) yes
C3 N C1 . 23_655 110.92(15) no
C3 N C1 23_655 23_655 110.71(15) no
C2 C1 N . . 115.0(2) yes
N C3 C4 . . 113.9(2) yes

loop_
_geom_bond_atom_site_label_1
_geom_bond_atom_site_label_2
_geom_bond_site_symmetry_2
_geom_bond_distance
_geom_bond_publ_flag
N C1 . 1.518(3) yes
N C1 23_655 1.518(3) no
N C3 . 1.514(3) yes
N C3 23_655 1.514(3) no
C1 C2 . 1.514(3) yes
C3 C4 . 1.519(4) yes

loop_
_geom_torsion_atom_site_label_1
_geom_torsion_atom_site_label_2
_geom_torsion_atom_site_label_3
_geom_torsion_atom_site_label_4
_geom_torsion
C4 C3 N C1 -58.6(3)
C3 N C1 C2 -52.9(3)
